data_7232701
loop_
_publ_author_name
'Yao, Yuhang'
'Rao, Yu'
'Liu, Yi-Wei'
'Jiang, Liang'
'Xiong, Jin'
'Fan, Ying-Jie'
'Shen, Zhen'
'Sessler, Jonathan L.'
'Zhang, Jun-Long'

_publ_section_title
;
 Aromaticity versus Regioisomeric Effect of \b-Substituents in
 Porphyrinoids
;
_journal_name_full 'Physical Chemistry Chemical Physics'
_journal_paper_doi 10.1039/C9CP01177C
_journal_year 2019
_chemical_formula_moiety 'C H Cl3, C45 H13 F20 N5 O4, 0.25(C12 H28)'
_chemical_formula_sum 'C49 H21 Cl3 F20 N5 O4'
_chemical_formula_weight 1230.06
_space_group_crystal_system monoclinic
_space_group_IT_number 12
_space_group_name_Hall '-I 2y'
_space_group_name_H-M_alt 'I 1 2/m 1'
_symmetry_space_group_name_Hall '-I 2y'
_symmetry_space_group_name_H-M 'I 1 2/m 1'
_atom_sites_solution_hydrogens geom
_audit_creation_date 2017-05-05
_audit_creation_method
;
Olex2 1.2
(compiled 2017.03.28 svn.r3405 for OlexSys, GUI svn.r5335)
;
_audit_update_record
;
2017-08-14 deposited with the CCDC.    2019-04-30 downloaded from the CCDC.
;
_cell_angle_alpha 90
_cell_angle_beta 91.048(4)
_cell_angle_gamma 90
_cell_formula_units_Z 4
_cell_length_a 18.9313(9)
_cell_length_b 16.3839(12)
_cell_length_c 17.3825(10)
_cell_measurement_reflns_used 4183
_cell_measurement_temperature 180.00(10)
_cell_measurement_theta_max 27.1580
_cell_measurement_theta_min 3.4290
_cell_volume 5390.6(6)
_computing_cell_refinement
;
CrysAlisPro, Agilent Technologies,
Version 1.171.37.35 (release 13-08-2014 CrysAlis171 .NET)
(compiled Aug 13 2014,18:06:01)
;
_computing_data_collection
;
CrysAlisPro, Agilent Technologies,
Version 1.171.37.35 (release 13-08-2014 CrysAlis171 .NET)
(compiled Aug 13 2014,18:06:01)
;
_computing_data_reduction
;
CrysAlisPro, Agilent Technologies,
Version 1.171.37.35 (release 13-08-2014 CrysAlis171 .NET)
(compiled Aug 13 2014,18:06:01)
;
_computing_molecular_graphics 'Olex2 (Dolomanov et al., 2009)'
_computing_publication_material 'Olex2 (Dolomanov et al., 2009)'
_computing_structure_refinement 'ShelXL (Sheldrick, 2015)'
_computing_structure_solution 'SHELXT 2014/5 (Sheldrick, 2014)'
_diffrn_ambient_environment N~2~
_diffrn_ambient_temperature 180.00(10)
_diffrn_detector 'CCD plate'
_diffrn_detector_area_resol_mean 10.3914
_diffrn_detector_type Atlas
_diffrn_measured_fraction_theta_full 0.998
_diffrn_measured_fraction_theta_max 0.998
_diffrn_measurement_details
;
#__ type_ start__ end____ width___ exp.time_
  1 omega   -5.00   89.00   1.0000   18.0000
omega____ theta____ kappa____ phi______ frames
    -       13.4628   77.0000 -120.0000 94

#__ type_ start__ end____ width___ exp.time_
  2 omega  -11.00   83.00   1.0000   18.0000
omega____ theta____ kappa____ phi______ frames
    -       13.4628   57.0000  150.0000 94

#__ type_ start__ end____ width___ exp.time_
  3 omega   -9.00   84.00   1.0000   18.0000
omega____ theta____ kappa____ phi______ frames
    -       13.4628   42.0000   46.6826 93
;
_diffrn_measurement_device 'four-circle diffractometer'
_diffrn_measurement_device_type 'SuperNova, Dual, Cu at zero, Atlas'
_diffrn_measurement_method '\w scans'
_diffrn_orient_matrix_UB_11 0.0143540000
_diffrn_orient_matrix_UB_12 -0.0058769000
_diffrn_orient_matrix_UB_13 0.0375721000
_diffrn_orient_matrix_UB_21 0.0183793000
_diffrn_orient_matrix_UB_22 0.0375911000
_diffrn_orient_matrix_UB_23 -0.0027579000
_diffrn_orient_matrix_UB_31 -0.0293189000
_diffrn_orient_matrix_UB_32 0.0206876000
_diffrn_orient_matrix_UB_33 0.0156886000
_diffrn_radiation_monochromator mirror
_diffrn_radiation_probe x-ray
_diffrn_radiation_type MoK\a
_diffrn_radiation_wavelength 0.71073
_diffrn_reflns_av_R_equivalents 0.0381
_diffrn_reflns_av_unetI/netI 0.0457
_diffrn_reflns_Laue_measured_fraction_full 0.998
_diffrn_reflns_Laue_measured_fraction_max 0.998
_diffrn_reflns_limit_h_max 24
_diffrn_reflns_limit_h_min -18
_diffrn_reflns_limit_k_max 18
_diffrn_reflns_limit_k_min -21
_diffrn_reflns_limit_l_max 18
_diffrn_reflns_limit_l_min -22
_diffrn_reflns_number 19233
_diffrn_reflns_point_group_measured_fraction_full 0.998
_diffrn_reflns_point_group_measured_fraction_max 0.998
_diffrn_reflns_theta_full 25.242
_diffrn_reflns_theta_max 27.484
_diffrn_reflns_theta_min 2.847
_diffrn_source 'SuperNova (Mo) X-ray Source'
_exptl_absorpt_coefficient_mu 0.287
_exptl_absorpt_correction_T_max 1.00000
_exptl_absorpt_correction_T_min 0.74350
_exptl_absorpt_correction_type multi-scan
_exptl_absorpt_process_details
;
CrysAlisPro, Agilent Technologies,
Version 1.171.37.35 (release 13-08-2014 CrysAlis171 .NET)
(compiled Aug 13 2014,18:06:01)
Empirical absorption correction using spherical harmonics,
 implemented in SCALE3 ABSPACK scaling algorithm.
;
_exptl_crystal_colour red
_exptl_crystal_colour_primary red
_exptl_crystal_density_diffrn 1.516
_exptl_crystal_description block
_exptl_crystal_F_000 2452
_exptl_crystal_size_max 0.23
_exptl_crystal_size_mid 0.21
_exptl_crystal_size_min 0.15
_refine_diff_density_max 1.647
_refine_diff_density_min -1.297
_refine_diff_density_rms 0.087
_refine_ls_extinction_method none
_refine_ls_goodness_of_fit_ref 1.064
_refine_ls_hydrogen_treatment constr
_refine_ls_matrix_type full
_refine_ls_number_parameters 381
_refine_ls_number_reflns 6392
_refine_ls_number_restraints 20
_refine_ls_restrained_S_all 1.158
_refine_ls_R_factor_all 0.1321
_refine_ls_R_factor_gt 0.0954
_refine_ls_shift/su_max 0.000
_refine_ls_shift/su_mean 0.000
_refine_ls_structure_factor_coef Fsqd
_refine_ls_weighting_details 'w=1/[\s^2^(Fo^2^)+(0.1358P)^2^+18.9961P] where P=(Fo^2^+2Fc^2^)/3'
_refine_ls_weighting_scheme calc
_refine_ls_wR_factor_gt 0.2623
_refine_ls_wR_factor_ref 0.2963
_reflns_Friedel_coverage 0.000
_reflns_number_gt 4035
_reflns_number_total 6392
_reflns_threshold_expression 'I > 2\s(I)'
_cod_data_source_file c9cp01177c2.cif
_cod_data_source_block 170505_sq
_cod_database_code 7232701
_shelx_shelxl_version_number 2016/6
_chemical_oxdiff_formula 'C45 H13 F20 N5 O4'
_shelx_space_group_comment
;
The symmetry employed for this shelxl refinement is uniquely defined
by the following loop, which should always be used as a source of
symmetry information in preference to the above space-group names.
They are only intended as comments.
;
_reflns_odcompleteness_completeness 99.83
_reflns_odcompleteness_iscentric 1
_reflns_odcompleteness_theta 27.42
_olex2_refinement_description
;
1. Fixed Uiso
 At 1.2 times of:
  All C(H) groups, All C(H,H) groups, All N(H) groups
 At 1.5 times of:
  All C(H,H,H) groups
2. Restrained distances
 C6-C2
 1.56 with sigma of 0.02
 C1-C6
 1.56 with sigma of 0.02
3. Uiso/Uaniso restraints and constraints
Uanis(Cl1) \\sim Ueq, Uanis(Cl00) \\sim Ueq: with sigma of 0.01 and sigma for
terminal atoms of 0.01
Uanis(Cl1) \\sim Ueq, Uanis(Cl00) \\sim Ueq, Uanis(Cl00) \\sim Ueq: with sigma
of 0.005 and sigma for terminal atoms of 0.005
Uanis(C017) \\sim Ueq: with sigma of 0.005 and sigma for terminal atoms of 0.005
4. Others
 Fixed Sof: H00C(0.5) H00E(0.5) H00G(0.5) H1A(0.5) H1B(0.5) H1C(0.5) H2A(0.5)
 H2B(0.5) H6A(0.5) H6B(0.5)
5.a Ternary CH refined with riding coordinates:
 C00L(H00L), C017(H017)
5.b Secondary CH2 refined with riding coordinates:
 C00O(H00A,H00B), C2(H2A,H2B), C6(H6A,H6B)
5.c Aromatic/amide H refined with riding coordinates:
 N00D(H00D), N00F(H00F), C011(H011)
5.d Idealised Me refined as rotating group:
 C00V(H00C,H00E,H00G), C1(H1A,H1B,H1C)
;
_olex2_submission_special_instructions 'No special instructions were received'

loop_
_space_group_symop_operation_xyz
'x, y, z'
'-x, y, -z'
'x+1/2, y+1/2, z+1/2'
'-x+1/2, y+1/2, -z+1/2'
'-x, -y, -z'
'x, -y, z'
'-x+1/2, -y+1/2, -z+1/2'
'x+1/2, -y+1/2, z+1/2'

loop_
_atom_site_label
_atom_site_type_symbol
_atom_site_fract_x
_atom_site_fract_y
_atom_site_fract_z
_atom_site_U_iso_or_equiv
_atom_site_adp_type
_atom_site_occupancy
_atom_site_site_symmetry_order
_atom_site_calc_flag
_atom_site_refinement_flags_posn
_atom_site_refinement_flags_adp
_atom_site_refinement_flags_occupancy
_atom_site_disorder_assembly
_atom_site_disorder_group
Cl00 Cl 0.27699(9) 0.08488(12) 0.28173(17) 0.1155(8) Uani 1 1 d . U . . .
Cl1 Cl 0.40440(14) 0.000000 0.3248(2) 0.1291(12) Uani 1 2 d S TU P . .
F003 F 0.53576(12) 0.31599(18) 0.29413(15) 0.0547(7) Uani 1 1 d . . . . .
F004 F 0.31212(12) 0.24168(16) 0.19472(16) 0.0559(7) Uani 1 1 d . . . . .
F005 F 0.59305(13) 0.1856(2) 0.22493(18) 0.0662(8) Uani 1 1 d . . . . .
F006 F 0.51099(17) 0.0830(2) 0.1409(2) 0.0775(10) Uani 1 1 d . . . . .
F007 F 0.36956(16) 0.10889(19) 0.1284(2) 0.0725(9) Uani 1 1 d . . . . .
F008 F 0.13674(18) 0.0907(2) 0.68911(18) 0.0777(10) Uani 1 1 d . . . . .
O009 O 0.34115(16) 0.25098(18) 0.36834(17) 0.0467(7) Uani 1 1 d . . . . .
F00A F 0.05665(16) 0.1543(2) 0.57364(18) 0.0801(11) Uani 1 1 d . . . . .
F00B F 0.10591(15) 0.2783(3) 0.48953(17) 0.0784(10) Uani 1 1 d . . . . .
F00C F 0.31455(15) 0.2805(3) 0.63937(18) 0.0828(11) Uani 1 1 d . . . . .
N00D N 0.3799(2) 0.500000 0.2984(2) 0.0327(9) Uani 1 2 d S T P . .
H00D H 0.354027 0.499999 0.339971 0.039 Uiso 1 2 calc RS T P . .
N00E N 0.3576(2) 0.500000 0.1025(2) 0.0358(10) Uani 1 2 d S T P . .
N00F N 0.2461(2) 0.500000 0.4975(3) 0.0417(11) Uani 1 2 d S T P . .
H00F H 0.270325 0.500000 0.454734 0.050 Uiso 1 2 calc RS T P . .
N00G N 0.31424(15) 0.3814(2) 0.40018(17) 0.0378(7) Uani 1 1 d . . . . .
F00H F 0.26489(18) 0.1559(3) 0.7237(2) 0.0938(13) Uani 1 1 d . . . . .
O00I O 0.2820(2) 0.1794(3) 0.4571(2) 0.0758(11) Uani 1 1 d . . . . .
C00J C 0.40145(16) 0.4302(2) 0.26374(19) 0.0309(8) Uani 1 1 d . . . . .
C00K C 0.38968(18) 0.3525(2) 0.2888(2) 0.0345(8) Uani 1 1 d . . . . .
C00L C 0.44208(18) 0.4525(3) 0.1924(2) 0.0348(8) Uani 1 1 d . . . . .
H00L H 0.491150 0.429943 0.194240 0.042 Uiso 1 1 calc R . . . .
C00M C 0.42169(19) 0.2826(2) 0.2470(2) 0.0356(8) Uani 1 1 d . . . . .
C00N C 0.34746(19) 0.3330(3) 0.3532(2) 0.0375(9) Uani 1 1 d . . . . .
C00O C 0.4029(2) 0.4298(3) 0.1172(2) 0.0397(9) Uani 1 1 d . . . . .
H00A H 0.436415 0.421736 0.074777 0.048 Uiso 1 1 calc R . . . .
H00B H 0.374647 0.379498 0.123508 0.048 Uiso 1 1 calc R . . . .
C00P C 0.49360(19) 0.2656(3) 0.2529(2) 0.0400(9) Uani 1 1 d . . . . .
C00Q C 0.24063(19) 0.3509(3) 0.5135(2) 0.0440(10) Uani 1 1 d . . . . .
C00R C 0.2819(2) 0.3292(3) 0.4521(2) 0.0431(10) Uani 1 1 d . . . . .
C00S C 0.2118(2) 0.2841(3) 0.5622(2) 0.0489(11) Uani 1 1 d . . . . .
C00T C 0.3820(2) 0.2280(3) 0.2031(2) 0.0422(9) Uani 1 1 d . . . . .
C00U C 0.2246(2) 0.4312(3) 0.5355(2) 0.0460(10) Uani 1 1 d . . . . .
C00V C 0.3263(3) 0.500000 0.0255(3) 0.0446(14) Uani 1 2 d S T P . .
H00C H 0.292442 0.454979 0.020742 0.067 Uiso 0.5 1 calc GR . . A -1
H00E H 0.363542 0.493099 -0.012351 0.067 Uiso 0.5 1 calc GR . . A -1
H00G H 0.301892 0.551922 0.016344 0.067 Uiso 0.5 1 calc GR . . A -1
C00W C 0.5233(2) 0.1996(3) 0.2173(3) 0.0488(11) Uani 1 1 d . . . . .
C00X C 0.4104(2) 0.1611(3) 0.1682(3) 0.0524(11) Uani 1 1 d . . . . .
C00Y C 0.4822(2) 0.1472(3) 0.1750(3) 0.0531(11) Uani 1 1 d . . . . .
C00Z C 0.1465(2) 0.2492(3) 0.5475(2) 0.0546(13) Uani 1 1 d . . . . .
C010 C 0.1212(2) 0.1858(3) 0.5898(3) 0.0550(13) Uani 1 1 d . . . . .
C011 C 0.1864(2) 0.4586(3) 0.5999(2) 0.0555(12) Uani 1 1 d . . . . .
H011 H 0.164423 0.424724 0.636784 0.067 Uiso 1 1 calc R . . . .
C012 C 0.2503(2) 0.2506(3) 0.6222(3) 0.0576(13) Uani 1 1 d . . . . .
C013 C 0.2976(2) 0.2450(3) 0.4319(3) 0.0494(11) Uani 1 1 d . . . . .
C014 C 0.1607(3) 0.1535(3) 0.6483(3) 0.0579(13) Uani 1 1 d . . . . .
C015 C 0.2261(3) 0.1864(4) 0.6651(3) 0.0623(14) Uani 1 1 d . . . . .
C017 C 0.3113(4) 0.000000 0.3289(5) 0.073(2) Uani 1 2 d S TU P . .
H017 H 0.296227 -0.000001 0.383721 0.088 Uiso 1 2 calc RS T P . .
C1 C 0.3936(4) 0.500000 0.6403(4) 0.069(2) Uani 1 2 d DS T P . .
H1A H 0.395773 0.444195 0.660487 0.104 Uiso 0.5 1 calc GR . . B -1
H1B H 0.345296 0.520860 0.644203 0.104 Uiso 0.5 1 calc GR . . B -1
H1C H 0.425904 0.534945 0.670207 0.104 Uiso 0.5 1 calc GR . . B -1
C2 C 0.4875(5) 0.500000 0.5385(6) 0.100(3) Uani 1 2 d DS T P . .
H2A H 0.508702 0.451613 0.564030 0.120 Uiso 0.5 1 calc R . . . .
H2B H 0.508702 0.548387 0.564030 0.120 Uiso 0.5 1 calc R . . . .
C6 C 0.4147(6) 0.500000 0.5580(7) 0.134(5) Uani 1 2 d DS T P . .
H6A H 0.392842 0.451469 0.533390 0.161 Uiso 0.5 1 calc R . . . .
H6B H 0.392842 0.548531 0.533390 0.161 Uiso 0.5 1 calc R . . . .

loop_
_atom_site_aniso_label
_atom_site_aniso_U_11
_atom_site_aniso_U_22
_atom_site_aniso_U_33
_atom_site_aniso_U_23
_atom_site_aniso_U_13
_atom_site_aniso_U_12
Cl00 0.0613(9) 0.0703(11) 0.215(2) 0.0270(12) 0.0126(12) -0.0085(8)
Cl1 0.0592(13) 0.207(3) 0.120(2) 0.000 -0.0250(14) 0.000
F003 0.0316(12) 0.0690(18) 0.0631(16) -0.0081(13) -0.0060(11) -0.0010(11)
F004 0.0336(13) 0.0512(16) 0.0822(19) -0.0097(13) -0.0138(12) 0.0063(11)
F005 0.0321(13) 0.076(2) 0.091(2) -0.0010(16) 0.0105(13) 0.0174(13)
F006 0.073(2) 0.059(2) 0.100(2) -0.0210(17) 0.0123(17) 0.0213(16)
F007 0.0649(18) 0.0542(18) 0.098(2) -0.0241(16) -0.0186(16) 0.0042(14)
F008 0.081(2) 0.085(2) 0.0673(19) 0.0092(16) 0.0292(16) -0.0296(18)
O009 0.0479(16) 0.0480(18) 0.0445(16) 0.0052(13) 0.0129(13) -0.0050(13)
F00A 0.0570(17) 0.115(3) 0.0685(19) -0.0075(18) 0.0099(14) -0.0490(18)
F00B 0.0487(16) 0.130(3) 0.0565(17) 0.0172(18) -0.0108(13) -0.0306(18)
F00C 0.0463(16) 0.129(3) 0.0719(19) 0.039(2) -0.0159(14) -0.0367(18)
N00D 0.027(2) 0.042(3) 0.029(2) 0.000 0.0086(16) 0.000
N00E 0.034(2) 0.042(3) 0.032(2) 0.000 0.0057(17) 0.000
N00F 0.029(2) 0.066(3) 0.030(2) 0.000 0.0100(17) 0.000
N00G 0.0270(15) 0.054(2) 0.0327(15) 0.0027(14) 0.0054(12) -0.0036(14)
F00H 0.073(2) 0.135(3) 0.074(2) 0.049(2) -0.0060(17) -0.025(2)
O00I 0.083(3) 0.069(3) 0.077(3) 0.017(2) 0.028(2) -0.014(2)
C00J 0.0178(15) 0.047(2) 0.0286(16) -0.0004(15) 0.0030(12) 0.0014(14)
C00K 0.0253(16) 0.046(2) 0.0321(17) 0.0009(16) 0.0049(13) 0.0029(15)
C00L 0.0243(16) 0.048(2) 0.0328(18) 0.0006(16) 0.0091(13) 0.0024(15)
C00M 0.0308(18) 0.038(2) 0.0378(19) 0.0051(16) 0.0038(14) 0.0020(15)
C00N 0.0288(18) 0.050(2) 0.0339(18) 0.0019(16) 0.0030(14) -0.0037(16)
C00O 0.040(2) 0.046(2) 0.0337(19) 0.0002(16) 0.0057(15) 0.0045(17)
C00P 0.0287(18) 0.050(2) 0.041(2) 0.0003(18) 0.0019(15) 0.0016(16)
C00Q 0.0280(18) 0.071(3) 0.0333(19) 0.0025(19) 0.0048(14) -0.0124(18)
C00R 0.0316(19) 0.061(3) 0.037(2) 0.0044(18) 0.0024(15) -0.0093(18)
C00S 0.039(2) 0.075(3) 0.033(2) 0.002(2) 0.0093(16) -0.014(2)
C00T 0.0309(19) 0.047(2) 0.049(2) -0.0004(18) -0.0031(16) 0.0050(17)
C00U 0.0295(19) 0.076(3) 0.0331(19) 0.0018(19) 0.0078(15) -0.0054(19)
C00V 0.040(3) 0.051(4) 0.043(3) 0.000 -0.001(2) 0.000
C00W 0.033(2) 0.055(3) 0.059(3) 0.005(2) 0.0102(18) 0.0105(19)
C00X 0.050(3) 0.047(3) 0.060(3) -0.007(2) -0.008(2) 0.000(2)
C00Y 0.052(3) 0.047(3) 0.060(3) -0.006(2) 0.010(2) 0.016(2)
C00Z 0.039(2) 0.090(4) 0.035(2) -0.002(2) 0.0062(17) -0.019(2)
C010 0.046(2) 0.076(3) 0.044(2) -0.009(2) 0.0159(18) -0.027(2)
C011 0.037(2) 0.089(3) 0.041(2) 0.001(2) 0.0158(17) -0.003(2)
C012 0.042(2) 0.086(4) 0.044(2) 0.012(2) 0.0029(18) -0.022(2)
C013 0.045(2) 0.058(3) 0.045(2) 0.008(2) 0.0131(18) -0.009(2)
C014 0.060(3) 0.071(3) 0.044(2) 0.003(2) 0.025(2) -0.025(2)
C015 0.056(3) 0.087(4) 0.044(2) 0.014(2) 0.007(2) -0.015(3)
C017 0.066(4) 0.096(4) 0.059(3) 0.000 0.008(3) 0.000
C1 0.051(4) 0.097(6) 0.060(4) 0.000 0.006(3) 0.000
C2 0.089(7) 0.139(10) 0.072(6) 0.000 0.019(5) 0.000
C6 0.111(9) 0.191(16) 0.101(9) 0.000 0.036(7) 0.000

loop_
_atom_type_symbol
_atom_type_description
_atom_type_scat_dispersion_real
_atom_type_scat_dispersion_imag
_atom_type_scat_source
C C 0.0033 0.0016 'International Tables Vol C Tables 4.2.6.8 and 6.1.1.4'
H H 0.0000 0.0000 'International Tables Vol C Tables 4.2.6.8 and 6.1.1.4'
Cl Cl 0.1484 0.1585 'International Tables Vol C Tables 4.2.6.8 and 6.1.1.4'
F F 0.0171 0.0103 'International Tables Vol C Tables 4.2.6.8 and 6.1.1.4'
N N 0.0061 0.0033 'International Tables Vol C Tables 4.2.6.8 and 6.1.1.4'
O O 0.0106 0.0060 'International Tables Vol C Tables 4.2.6.8 and 6.1.1.4'

loop_
_geom_angle_atom_site_label_1
_geom_angle_atom_site_label_2
_geom_angle_atom_site_label_3
_geom_angle
_geom_angle_site_symmetry_1
_geom_angle_site_symmetry_3
C00N O009 C013 106.0(3) . .
C00J N00D C00J 114.6(4) . 6_565
C00O N00E C00O 104.5(4) . 6_565
C00V N00E C00O 113.0(3) . 6_565
C00V N00E C00O 113.0(3) . .
C00U N00F C00U 110.5(5) 6_565 .
C00N N00G C00R 104.8(4) . .
N00D C00J C00K 126.2(3) . .
N00D C00J C00L 108.7(3) . .
C00K C00J C00L 125.1(3) . .
C00J C00K C00M 119.4(3) . .
C00J C00K C00N 123.9(3) . .
C00N C00K C00M 116.7(3) . .
C00J C00L C00L 104.0(2) . 6_565
C00J C00L C00O 113.2(3) . .
C00O C00L C00L 104.0(2) . 6_565
C00P C00M C00K 121.6(4) . .
C00T C00M C00K 122.9(3) . .
C00T C00M C00P 115.5(4) . .
O009 C00N C00K 115.0(3) . .
N00G C00N O009 115.3(3) . .
N00G C00N C00K 129.7(4) . .
N00E C00O C00L 103.4(3) . .
F003 C00P C00M 119.1(4) . .
F003 C00P C00W 118.7(3) . .
C00W C00P C00M 122.2(4) . .
C00R C00Q C00S 117.8(4) . .
C00R C00Q C00U 125.4(4) . .
C00U C00Q C00S 116.7(4) . .
N00G C00R C013 109.3(3) . .
C00Q C00R N00G 127.2(4) . .
C00Q C00R C013 123.5(4) . .
C00Z C00S C00Q 122.2(4) . .
C012 C00S C00Q 121.9(4) . .
C012 C00S C00Z 115.8(4) . .
F004 C00T C00M 118.2(4) . .
F004 C00T C00X 118.5(4) . .
C00X C00T C00M 123.2(4) . .
N00F C00U C00Q 124.8(3) . .
N00F C00U C011 106.3(4) . .
C00Q C00U C011 128.9(4) . .
F005 C00W C00P 120.0(4) . .
F005 C00W C00Y 119.7(4) . .
C00Y C00W C00P 120.2(4) . .
F007 C00X C00T 121.0(4) . .
F007 C00X C00Y 119.8(4) . .
C00T C00X C00Y 119.2(4) . .
F006 C00Y C00W 120.2(4) . .
F006 C00Y C00X 120.2(5) . .
C00W C00Y C00X 119.6(4) . .
F00B C00Z C00S 119.3(4) . .
F00B C00Z C010 118.3(4) . .
C010 C00Z C00S 122.4(4) . .
F00A C010 C00Z 120.2(5) . .
F00A C010 C014 119.3(4) . .
C014 C010 C00Z 120.4(4) . .
C011 C011 C00U 108.5(3) 6_565 .
F00C C012 C00S 119.4(4) . .
F00C C012 C015 118.0(4) . .
C015 C012 C00S 122.7(4) . .
O009 C013 C00R 104.6(3) . .
O00I C013 O009 120.4(4) . .
O00I C013 C00R 135.1(4) . .
F008 C014 C010 120.7(4) . .
F008 C014 C015 120.2(5) . .
C010 C014 C015 119.1(4) . .
F00H C015 C012 121.0(4) . .
F00H C015 C014 119.5(5) . .
C012 C015 C014 119.5(5) . .
Cl00 C017 Cl00 106.6(5) 6 .
Cl00 C017 Cl1 110.3(3) 6 .
Cl00 C017 Cl1 110.3(3) . .
C6 C2 C2 124.2(13) . 5_666
C2 C6 C1 120.3(11) . .

loop_
_geom_bond_atom_site_label_1
_geom_bond_atom_site_label_2
_geom_bond_distance
_geom_bond_site_symmetry_2
Cl00 C017 1.734(5) .
Cl1 C017 1.766(9) .
F003 C00P 1.346(5) .
F004 C00T 1.348(4) .
F005 C00W 1.344(5) .
F006 C00Y 1.330(5) .
F007 C00X 1.337(5) .
F008 C014 1.334(5) .
O009 C00N 1.375(5) .
O009 C013 1.394(5) .
F00A C010 1.351(5) .
F00B C00Z 1.343(5) .
F00C C012 1.339(5) .
N00D C00J 1.359(4) .
N00D C00J 1.359(4) 6_565
N00E C00O 1.454(5) 6_565
N00E C00O 1.454(5) .
N00E C00V 1.453(7) .
N00F C00U 1.372(5) 6_565
N00F C00U 1.372(5) .
N00G C00N 1.308(5) .
N00G C00R 1.394(5) .
F00H C015 1.340(6) .
O00I C013 1.199(6) .
C00J C00K 1.365(6) .
C00J C00L 1.515(5) .
C00K C00M 1.492(5) .
C00K C00N 1.423(5) .
C00L C00L 1.555(8) 6_565
C00L C00O 1.538(5) .
C00M C00P 1.391(5) .
C00M C00T 1.387(6) .
C00P C00W 1.371(6) .
C00Q C00R 1.380(6) .
C00Q C00S 1.494(6) .
C00Q C00U 1.404(7) .
C00R C013 1.455(7) .
C00S C00Z 1.382(6) .
C00S C012 1.375(6) .
C00T C00X 1.367(6) .
C00U C011 1.417(6) .
C00W C00Y 1.365(7) .
C00X C00Y 1.381(6) .
C00Z C010 1.364(7) .
C010 C014 1.359(7) .
C011 C011 1.356(11) 6_565
C012 C015 1.374(7) .
C014 C015 1.377(7) .
C1 C6 1.493(11) .
C2 C2 1.429(18) 5_666
C2 C6 1.424(12) .
